data_4080654
loop_
_publ_author_name
'Kriechbaum, Margit'
'H\"olbling, Johanna'
'Stammler, Hans-Georg'
'List, Manuela'
'Berger, Raphael J. F.'
'Monkowius, Uwe'

_publ_section_title
;
 Unprecedented Large Temperature Dependence of Silver(I)--Silver(I)
 Distances in Some N-Heterocyclic Carbene Silver(I) Complex Salts
;
_journal_issue 10
_journal_name_full Organometallics
_journal_page_first 2876
_journal_paper_doi 10.1021/om300932r
_journal_volume 32
_journal_year 2013
_chemical_formula_sum 'C18 H32 Ag F6 N4 P'
_chemical_formula_weight 557.32
_space_group_crystal_system orthorhombic
_space_group_IT_number 70
_space_group_name_Hall '-F 2uv 2vw'
_space_group_name_H-M_alt 'F d d d'
_symmetry_space_group_name_Hall '-F 2uv 2vw'
_symmetry_space_group_name_H-M 'F d d d :2'
_atom_sites_solution_hydrogens geom
_atom_sites_solution_primary direct
_atom_sites_solution_secondary difmap
_audit_creation_method 'APEX2 v2010.1-2'
_cell_angle_alpha 90
_cell_angle_beta 90
_cell_angle_gamma 90
_cell_formula_units_Z 16
_cell_length_a 9.7887(5)
_cell_length_b 24.8387(11)
_cell_length_c 41.738(2)
_cell_measurement_temperature 293.(2)
_cell_volume 10148.1(8)
_computing_structure_refinement 'SHELXL-97 (Sheldrick, 2008)'
_computing_structure_solution 'SHELXS-97 (Sheldrick, 2008)'
_diffrn_ambient_temperature 293.(2)
_diffrn_detector_area_resol_mean 8.3330
_diffrn_measured_fraction_theta_full 0.996
_diffrn_measured_fraction_theta_max 0.996
_diffrn_measurement_device_type 'SMART X2S'
_diffrn_measurement_method omega-scan
_diffrn_radiation_monochromator 'doubly curved silicon crystal'
_diffrn_radiation_source 'sealed MicroFocus tube'
_diffrn_radiation_type 'Mo K\a'
_diffrn_radiation_wavelength 0.71073
_diffrn_reflns_av_R_equivalents 0.0470
_diffrn_reflns_av_sigmaI/netI 0.0206
_diffrn_reflns_limit_h_max 11
_diffrn_reflns_limit_h_min -9
_diffrn_reflns_limit_k_max 29
_diffrn_reflns_limit_k_min -29
_diffrn_reflns_limit_l_max 49
_diffrn_reflns_limit_l_min -49
_diffrn_reflns_number 27142
_diffrn_reflns_theta_full 25.04
_diffrn_reflns_theta_max 25.04
_diffrn_reflns_theta_min 2.29
_exptl_absorpt_coefficient_mu 0.912
_exptl_absorpt_correction_T_max 0.71
_exptl_absorpt_correction_T_min 0.64
_exptl_absorpt_correction_type multi-scan
_exptl_absorpt_process_details
;
;
_exptl_crystal_colour colourless
_exptl_crystal_density_diffrn 1.459
_exptl_crystal_density_method 'not measured'
_exptl_crystal_description prism
_exptl_crystal_F_000 4544
_exptl_crystal_size_max 0.54
_exptl_crystal_size_mid 0.49
_exptl_crystal_size_min 0.40
_refine_diff_density_max 0.478
_refine_diff_density_min -0.271
_refine_ls_extinction_coef 0.00030(4)
_refine_ls_extinction_method SHELXL
_refine_ls_goodness_of_fit_ref 1.023
_refine_ls_hydrogen_treatment constr
_refine_ls_matrix_type full
_refine_ls_number_parameters 171
_refine_ls_number_reflns 2246
_refine_ls_number_restraints 37
_refine_ls_restrained_S_all 1.111
_refine_ls_R_factor_all 0.0505
_refine_ls_R_factor_gt 0.0354
_refine_ls_shift/su_max 0.001
_refine_ls_shift/su_mean 0.000
_refine_ls_structure_factor_coef Fsqd
_refine_ls_weighting_details 'calc w=1/[\s^2^(Fo^2^)+(0.0528P)^2^+30.2841P] where P=(Fo^2^+2Fc^2^)/3'
_refine_ls_weighting_scheme calc
_refine_ls_wR_factor_gt 0.0947
_refine_ls_wR_factor_ref 0.1054
_reflns_number_gt 1674
_reflns_number_total 2246
_reflns_threshold_expression >2sigma(I)
_cod_data_source_file om300932r_si_002.cif
_cod_data_source_block iPr2Im2AgPF6_293K
_cod_database_code 4080654

loop_
_space_group_symop_operation_xyz
'x, y, z'
'x, -y+1/4, -z+1/4'
'-x+1/4, y, -z+1/4'
'-x+1/4, -y+1/4, z'
'x, y+1/2, z+1/2'
'x, -y+3/4, -z+3/4'
'-x+1/4, y+1/2, -z+3/4'
'-x+1/4, -y+3/4, z+1/2'
'x+1/2, y, z+1/2'
'x+1/2, -y+1/4, -z+3/4'
'-x+3/4, y, -z+3/4'
'-x+3/4, -y+1/4, z+1/2'
'x+1/2, y+1/2, z'
'x+1/2, -y+3/4, -z+1/4'
'-x+3/4, y+1/2, -z+1/4'
'-x+3/4, -y+3/4, z'
'-x, -y, -z'
'-x, y-1/4, z-1/4'
'x-1/4, -y, z-1/4'
'x-1/4, y-1/4, -z'
'-x, -y+1/2, -z+1/2'
'-x, y+1/4, z+1/4'
'x-1/4, -y+1/2, z+1/4'
'x-1/4, y+1/4, -z+1/2'
'-x+1/2, -y, -z+1/2'
'-x+1/2, y-1/4, z+1/4'
'x+1/4, -y, z+1/4'
'x+1/4, y-1/4, -z+1/2'
'-x+1/2, -y+1/2, -z'
'-x+1/2, y+1/4, z-1/4'
'x+1/4, -y+1/2, z-1/4'
'x+1/4, y+1/4, -z'

loop_
_atom_site_type_symbol
_atom_site_label
_atom_site_fract_x
_atom_site_fract_y
_atom_site_fract_z
_atom_site_U_iso_or_equiv
_atom_site_adp_type
_atom_site_calc_flag
_atom_site_refinement_flags
_atom_site_occupancy
_atom_site_disorder_assembly
_atom_site_disorder_group
Ag Ag1A 0.0537(6) 0.375 0.375 0.0593(7) Uani d SP 0.714(12) . 1
Ag Ag1B 0.0988(7) 0.375 0.375 0.0593(7) Uani d SP 0.286(12) . 2
P P1 0.375 0.375 0.55784(5) 0.0967(6) Uani d SD 1.0 . .
F F1 0.4277(19) 0.3477(6) 0.5280(3) 0.346(17) Uani d PD 0.5 A -1
F F2 0.321(2) 0.3912(6) 0.5903(2) 0.245(10) Uani d PD 0.5 A -1
F F3 0.3417(17) 0.4223(4) 0.5385(4) 0.224(8) Uani d PD 0.5 A -1
F F4 0.4017(8) 0.3155(3) 0.5727(3) 0.136(3) Uani d PD 0.5 A -1
F F5 0.2294(11) 0.3530(6) 0.5496(3) 0.177(7) Uani d PD 0.5 A -1
F F6 0.5146(12) 0.3904(6) 0.5668(5) 0.271(13) Uani d PD 0.5 A -1
N N1 0.1011(3) 0.38151(11) 0.44831(7) 0.0601(8) Uani d . 1.0 . .
N N2 0.0904(3) 0.46124(12) 0.42854(8) 0.0663(9) Uani d . 1.0 . .
C C1 0.0812(4) 0.40852(15) 0.42073(9) 0.0635(10) Uani d . 1.0 . .
C C2 0.1224(4) 0.41670(18) 0.47305(9) 0.0712(11) Uani d . 1.0 . .
H H2 0.1388 0.4078 0.4943 0.085 Uiso calc R 1.0 . .
C C3 0.1151(5) 0.46660(17) 0.46073(10) 0.0742(11) Uani d . 1.0 . .
H H3 0.125 0.4987 0.4719 0.089 Uiso calc R 1.0 . .
C C4 0.1084(4) 0.32216(15) 0.45060(10) 0.0702(11) Uani d . 1.0 . .
H H4 0.0673 0.3073 0.4311 0.084 Uiso calc R 1.0 . .
C C5 0.0267(6) 0.3022(2) 0.47849(14) 0.1079(18) Uani d . 1.0 . .
H H5A 0.066 0.3154 0.498 0.162 Uiso calc R 1.0 . .
H H5B 0.0275 0.2635 0.4787 0.162 Uiso calc R 1.0 . .
H H5C -0.0657 0.3148 0.4767 0.162 Uiso calc R 1.0 . .
C C6 0.2552(6) 0.3048(2) 0.45134(17) 0.121(2) Uani d . 1.0 . .
H H6A 0.2965 0.3165 0.471 0.182 Uiso calc R 1.0 . .
H H6B 0.303 0.3204 0.4336 0.182 Uiso calc R 1.0 . .
H H6C 0.2601 0.2662 0.4499 0.182 Uiso calc R 1.0 . .
C C7 0.0846(5) 0.50590(16) 0.40513(12) 0.0823(13) Uani d . 1.0 . .
H H7 0.0503 0.4913 0.3849 0.099 Uiso calc R 1.0 . .
C C8 -0.0128(11) 0.5487(3) 0.4159(2) 0.187(4) Uani d . 1.0 . .
H H8A -0.0218 0.5754 0.3995 0.281 Uiso calc R 1.0 . .
H H8B 0.0214 0.5653 0.4351 0.281 Uiso calc R 1.0 . .
H H8C -0.1004 0.5329 0.4202 0.281 Uiso calc R 1.0 . .
C C9 0.2203(8) 0.5273(4) 0.3993(2) 0.192(5) Uani d . 1.0 . .
H H9A 0.2775 0.4994 0.3907 0.287 Uiso calc R 1.0 . .
H H9B 0.2585 0.54 0.4191 0.287 Uiso calc R 1.0 . .
H H9C 0.2147 0.5565 0.3843 0.287 Uiso calc R 1.0 . .

loop_
_atom_site_aniso_label
_atom_site_aniso_U_11
_atom_site_aniso_U_22
_atom_site_aniso_U_33
_atom_site_aniso_U_12
_atom_site_aniso_U_13
_atom_site_aniso_U_23
Ag1A 0.0729(19) 0.0570(3) 0.0481(3) 0 0 -0.00583(17)
Ag1B 0.0729(19) 0.0570(3) 0.0481(3) 0 0 -0.00583(17)
P1 0.1158(17) 0.0911(13) 0.0833(12) 0.0183(12) 0 0
F1 0.43(3) 0.36(3) 0.254(17) 0.01(2) 0.27(2) -0.024(17)
F2 0.44(3) 0.202(13) 0.090(5) 0.138(12) -0.075(10) -0.062(7)
F3 0.303(16) 0.088(5) 0.280(18) -0.042(7) -0.176(14) 0.089(8)
F4 0.149(6) 0.100(5) 0.160(8) 0.032(4) -0.009(6) 0.015(6)
F5 0.143(11) 0.204(13) 0.184(11) -0.023(10) -0.055(10) -0.017(9)
F6 0.154(14) 0.164(11) 0.49(4) 0.014(11) -0.182(18) -0.005(19)
N1 0.076(2) 0.0549(17) 0.0493(16) 0.0008(14) 0.0012(14) -0.0014(13)
N2 0.087(2) 0.0539(17) 0.0585(18) 0.0035(15) -0.0068(16) -0.0050(14)
C1 0.083(3) 0.055(2) 0.054(2) 0.0009(18) 0.0003(18) -0.0046(16)
C2 0.084(3) 0.078(3) 0.051(2) -0.002(2) -0.008(2) -0.0055(19)
C3 0.092(3) 0.065(2) 0.066(2) -0.002(2) -0.008(2) -0.0189(19)
C4 0.091(3) 0.054(2) 0.065(2) -0.004(2) 0.003(2) 0.0047(18)
C5 0.125(5) 0.083(3) 0.115(4) -0.010(3) 0.033(4) 0.020(3)
C6 0.099(4) 0.074(3) 0.191(7) 0.018(3) 0.037(4) 0.010(4)
C7 0.111(4) 0.052(2) 0.083(3) 0.007(2) -0.012(3) 0.006(2)
C8 0.223(9) 0.134(6) 0.205(9) 0.093(7) 0.047(8) 0.061(6)
C9 0.129(6) 0.214(9) 0.232(10) 0.000(6) 0.005(6) 0.156(8)

loop_
_atom_type_symbol
_atom_type_description
_atom_type_scat_dispersion_real
_atom_type_scat_dispersion_imag
_atom_type_scat_source
C C 0.0033 0.0016 'International Tables Vol C Tables 4.2.6.8 and 6.1.1.4'
H H 0.0000 0.0000 'International Tables Vol C Tables 4.2.6.8 and 6.1.1.4'
Ag Ag -0.8971 1.1015 'International Tables Vol C Tables 4.2.6.8 and 6.1.1.4'
P P 0.1023 0.0942 'International Tables Vol C Tables 4.2.6.8 and 6.1.1.4'
F F 0.0171 0.0103 'International Tables Vol C Tables 4.2.6.8 and 6.1.1.4'
N N 0.0061 0.0033 'International Tables Vol C Tables 4.2.6.8 and 6.1.1.4'

loop_
_geom_angle_atom_site_label_1
_geom_angle_atom_site_label_2
_geom_angle_atom_site_label_3
_geom_angle_site_symmetry_1
_geom_angle_site_symmetry_3
_geom_angle
C1 Ag1A C1 6 . 165.3(4)
C1 Ag1B C1 6 . 170.5(4)
F3 P1 F3 . 16 112.9(13)
F3 P1 F6 . 16 98.2(10)
F3 P1 F6 16 16 98.1(9)
F3 P1 F6 . . 98.1(9)
F3 P1 F6 16 . 98.2(10)
F6 P1 F6 16 . 150.3(17)
F3 P1 F2 . . 101.7(8)
F3 P1 F2 16 . 142.0(9)
F6 P1 F2 16 . 60.8(11)
F6 P1 F2 . . 91.6(12)
F3 P1 F2 . 16 142.0(9)
F3 P1 F2 16 16 101.8(8)
F6 P1 F2 16 16 91.6(12)
F6 P1 F2 . 16 60.8(11)
F2 P1 F2 . 16 52.4(9)
F3 P1 F1 . . 88.8(7)
F3 P1 F1 16 . 26.8(8)
F6 P1 F1 16 . 114.4(11)
F6 P1 F1 . . 90.6(9)
F2 P1 F1 . . 168.8(9)
F2 P1 F1 16 . 120.1(9)
F3 P1 F1 . 16 26.8(8)
F3 P1 F1 16 16 88.8(7)
F6 P1 F1 16 16 90.6(9)
F6 P1 F1 . 16 114.4(11)
F2 P1 F1 . 16 120.1(9)
F2 P1 F1 16 16 168.8(9)
F1 P1 F1 . 16 68.6(14)
F3 P1 F5 . . 87.5(6)
F3 P1 F5 16 . 78.6(9)
F6 P1 F5 16 . 28.0(11)
F6 P1 F5 . . 174.3(10)
F2 P1 F5 . . 88.2(7)
F2 P1 F5 16 . 115.1(11)
F1 P1 F5 . . 88.5(7)
F1 P1 F5 16 . 70.4(10)
F3 P1 F5 . 16 78.6(9)
F3 P1 F5 16 16 87.5(6)
F6 P1 F5 16 16 174.3(10)
F6 P1 F5 . 16 28.0(11)
F2 P1 F5 . 16 115.1(11)
F2 P1 F5 16 16 88.2(7)
F1 P1 F5 . 16 70.4(10)
F1 P1 F5 16 16 88.5(7)
F5 P1 F5 . 16 154.7(10)
F3 P1 F4 . 16 56.2(7)
F3 P1 F4 16 16 167.9(8)
F6 P1 F4 16 16 89.3(6)
F6 P1 F4 . 16 79.4(7)
F2 P1 F4 . 16 50.1(6)
F2 P1 F4 16 16 87.5(8)
F1 P1 F4 . 16 141.1(8)
F1 P1 F4 16 16 81.5(6)
F5 P1 F4 . 16 104.8(6)
F5 P1 F4 16 16 85.0(6)
F3 P1 F4 . . 167.9(8)
F3 P1 F4 16 . 56.3(7)
F6 P1 F4 16 . 79.4(7)
F6 P1 F4 . . 89.3(6)
F2 P1 F4 . . 87.5(8)
F2 P1 F4 16 . 50.1(6)
F1 P1 F4 . . 81.5(6)
F1 P1 F4 16 . 141.1(8)
F5 P1 F4 . . 85.0(6)
F5 P1 F4 16 . 104.8(6)
F4 P1 F4 16 . 135.1(8)
C1 N1 C2 . . 110.4(3)
C1 N1 C4 . . 124.0(3)
C2 N1 C4 . . 125.5(3)
C1 N2 C3 . . 110.0(3)
C1 N2 C7 . . 124.4(3)
C3 N2 C7 . . 125.5(3)
N1 C1 N2 . . 105.5(3)
N1 C1 Ag1B . . 124.8(3)
N2 C1 Ag1B . . 126.9(3)
N1 C1 Ag1A . . 126.7(3)
N2 C1 Ag1A . . 127.7(3)
Ag1B C1 Ag1A . . 12.08(12)
C3 C2 N1 . . 107.0(3)
C3 C2 H2 . . 126.5
N1 C2 H2 . . 126.5
C2 C3 N2 . . 107.1(3)
C2 C3 H3 . . 126.4
N2 C3 H3 . . 126.4
N1 C4 C5 . . 110.8(4)
N1 C4 C6 . . 109.6(4)
C5 C4 C6 . . 113.6(4)
N1 C4 H4 . . 107.6
C5 C4 H4 . . 107.6
C6 C4 H4 . . 107.6
C4 C5 H5A . . 109.5
C4 C5 H5B . . 109.5
H5A C5 H5B . . 109.5
C4 C5 H5C . . 109.5
H5A C5 H5C . . 109.5
H5B C5 H5C . . 109.5
C4 C6 H6A . . 109.5
C4 C6 H6B . . 109.5
H6A C6 H6B . . 109.5
C4 C6 H6C . . 109.5
H6A C6 H6C . . 109.5
H6B C6 H6C . . 109.5
C9 C7 N2 . . 110.5(4)
C9 C7 C8 . . 111.9(6)
N2 C7 C8 . . 111.0(5)
C9 C7 H7 . . 107.8
N2 C7 H7 . . 107.8
C8 C7 H7 . . 107.8
C7 C8 H8A . . 109.5
C7 C8 H8B . . 109.5
H8A C8 H8B . . 109.5
C7 C8 H8C . . 109.5
H8A C8 H8C . . 109.5
H8B C8 H8C . . 109.5
C7 C9 H9A . . 109.5
C7 C9 H9B . . 109.5
H9A C9 H9B . . 109.5
C7 C9 H9C . . 109.5
H9A C9 H9C . . 109.5
H9B C9 H9C . . 109.5

loop_
_geom_bond_atom_site_label_1
_geom_bond_atom_site_label_2
_geom_bond_site_symmetry_2
_geom_bond_distance
Ag1A C1 6 2.100(4)
Ag1A C1 . 2.100(4)
Ag1B C1 6 2.089(4)
Ag1B C1 . 2.089(4)
P1 F3 . 1.463(7)
P1 F3 16 1.463(7)
P1 F6 16 1.468(10)
P1 F6 . 1.468(10)
P1 F2 . 1.509(10)
P1 F2 16 1.509(10)
P1 F1 . 1.510(11)
P1 F1 16 1.510(11)
P1 F5 . 1.565(10)
P1 F5 16 1.565(10)
P1 F4 16 1.623(7)
P1 F4 . 1.623(7)
N1 C1 . 1.346(5)
N1 C2 . 1.369(5)
N1 C4 . 1.479(5)
N2 C1 . 1.352(5)
N2 C3 . 1.372(5)
N2 C7 . 1.479(5)
C2 C3 . 1.344(6)
C2 H2 . 0.93
C3 H3 . 0.93
C4 C5 . 1.497(6)
C4 C6 . 1.501(7)
C4 H4 . 0.98
C5 H5A . 0.96
C5 H5B . 0.96
C5 H5C . 0.96
C6 H6A . 0.96
C6 H6B . 0.96
C6 H6C . 0.96
C7 C9 . 1.450(9)
C7 C8 . 1.498(8)
C7 H7 . 0.98
C8 H8A . 0.96
C8 H8B . 0.96
C8 H8C . 0.96
C9 H9A . 0.96
C9 H9B . 0.96
C9 H9C . 0.96
